data_4346669
loop_
_publ_author_name
'Konarev, Dmitri V.'
'Kuzmin, Alexey V.'
'Nakano, Yoshiaki'
'Faraonov, Maxim A.'
'Khasanov, Salavat S.'
'Otsuka, Akihiro'
'Yamochi, Hideki'
'Saito, Gunzi'
'Lyubovskaya, Rimma N.'

_publ_section_title
;
 Coordination Complexes of Transition Metals (M = Mo, Fe, Rh, and Ru) with
 Tin(II) Phthalocyanine in Neutral, Monoanionic, and Dianionic States.
;
_journal_issue 4
_journal_name_full 'Inorganic chemistry'
_journal_page_first 1390
_journal_page_last 1402
_journal_paper_doi 10.1021/acs.inorgchem.5b01906
_journal_volume 55
_journal_year 2016
_chemical_formula_moiety 'C69 H41 N8 O2 Ru Sn'
_chemical_formula_sum 'C69 H41 N8 O2 Ru Sn'
_chemical_formula_weight 1233.86
_space_group_crystal_system triclinic
_space_group_IT_number 2
_space_group_name_Hall '-P 1'
_space_group_name_H-M_alt 'P -1'
_atom_sites_solution_hydrogens geom
_atom_sites_solution_primary direct
_atom_sites_solution_secondary difmap
_audit_creation_method
;
CrysAlisPro, Agilent Technologies,
Version 1.171.37.34 (release 22-05-2014 CrysAlis171 .NET)
(compiled May 22 2014,16:03:01)
;
_cell_angle_alpha 75.005(3)
_cell_angle_beta 72.626(3)
_cell_angle_gamma 73.457(3)
_cell_formula_units_Z 2
_cell_length_a 11.9653(4)
_cell_length_b 12.4086(5)
_cell_length_c 19.4571(6)
_cell_measurement_reflns_used 9600
_cell_measurement_temperature 150(2)
_cell_measurement_theta_max 24
_cell_measurement_theta_min 5
_cell_volume 2594.84(17)
_computing_cell_refinement
;
CrysAlisPro, Agilent Technologies,
Version 1.171.37.34 (release 22-05-2014 CrysAlis171 .NET)
(compiled May 22 2014,16:03:01)
;
_computing_data_collection
;
CrysAlisPro, Agilent Technologies,
Version 1.171.37.34 (release 22-05-2014 CrysAlis171 .NET)
(compiled May 22 2014,16:03:01)
;
_computing_data_reduction
;
CrysAlisPro, Agilent Technologies,
Version 1.171.37.34 (release 22-05-2014 CrysAlis171 .NET)
(compiled May 22 2014,16:03:01)
;
_computing_molecular_graphics WinGX
_computing_publication_material WinGX
_computing_structure_refinement 'SHELXL-2013 (Sheldrick, 2013)'
_computing_structure_solution 'SHELXL-2013 (Sheldrick, 2013)'
_diffrn_ambient_temperature 150(2)
_diffrn_detector 'CCD plate'
_diffrn_detector_area_resol_mean 10.4566
_diffrn_detector_type AtlasS2
_diffrn_measured_fraction_theta_full 1.000
_diffrn_measured_fraction_theta_max 0.858
_diffrn_measurement_device 'four-circle diffractometer'
_diffrn_measurement_device_type 'Xcalibur, AtlasS2, Gemini'
_diffrn_measurement_method '\w scans'
_diffrn_radiation_monochromator graphite
_diffrn_radiation_probe x-ray
_diffrn_radiation_type 'Mo K\a'
_diffrn_radiation_wavelength 0.71073
_diffrn_reflns_av_R_equivalents 0.0272
_diffrn_reflns_av_unetI/netI 0.0425
_diffrn_reflns_Laue_measured_fraction_full 1.000
_diffrn_reflns_Laue_measured_fraction_max 0.858
_diffrn_reflns_limit_h_max 15
_diffrn_reflns_limit_h_min -15
_diffrn_reflns_limit_k_max 16
_diffrn_reflns_limit_k_min -16
_diffrn_reflns_limit_l_max 26
_diffrn_reflns_limit_l_min -25
_diffrn_reflns_number 22242
_diffrn_reflns_point_group_measured_fraction_full 1.000
_diffrn_reflns_point_group_measured_fraction_max 0.858
_diffrn_reflns_theta_full 26.000
_diffrn_reflns_theta_max 29.103
_diffrn_reflns_theta_min 1.744
_diffrn_source 'Enhance (Mo) X-ray Source'
_exptl_absorpt_coefficient_mu 0.832
_exptl_absorpt_correction_T_max 0.953
_exptl_absorpt_correction_T_min 0.889
_exptl_absorpt_correction_type analytical
_exptl_absorpt_process_details
;
CrysAlisPro, Agilent Technologies,
Version 1.171.37.34 (release 22-05-2014 CrysAlis171 .NET)
(compiled May 22 2014,16:03:01)
Analytical numeric absorption correction using a multifaceted crystal
			model based on expressions derived by R.C. Clark & J.S. Reid.
(Clark, R. C. & Reid, J. S. (1995). Acta Cryst. A51, 887-897)
Empirical absorption correction using spherical harmonics,
 implemented in SCALE3 ABSPACK scaling algorithm.
;
_exptl_crystal_colour black
_exptl_crystal_density_diffrn 1.579
_exptl_crystal_description block
_exptl_crystal_F_000 1242
_exptl_crystal_size_max 0.209
_exptl_crystal_size_mid 0.160
_exptl_crystal_size_min 0.073
_refine_diff_density_max 0.862
_refine_diff_density_min -0.464
_refine_diff_density_rms 0.089
_refine_ls_extinction_method none
_refine_ls_goodness_of_fit_ref 1.057
_refine_ls_hydrogen_treatment constr
_refine_ls_matrix_type full
_refine_ls_number_parameters 730
_refine_ls_number_reflns 11953
_refine_ls_number_restraints 0
_refine_ls_restrained_S_all 1.057
_refine_ls_R_factor_all 0.0422
_refine_ls_R_factor_gt 0.0312
_refine_ls_shift/su_max 0.001
_refine_ls_shift/su_mean 0.000
_refine_ls_structure_factor_coef Fsqd
_refine_ls_weighting_details
;
 w=1/[\s^2^(Fo^2^)+(0.0279P)^2^+2.3571P]
 where P=(Fo^2^+2Fc^2^)/3
;
_refine_ls_weighting_scheme calc
_refine_ls_wR_factor_gt 0.0728
_refine_ls_wR_factor_ref 0.0775
_reflns_Friedel_coverage 0.000
_reflns_number_gt 10019
_reflns_number_total 11953
_reflns_threshold_expression 'I > 2\s(I)'
_cod_data_source_file ic5b01906_si_002.cif
_cod_data_source_block Ph5CpRuCO2SnPc
_cod_database_code 4346669
_shelx_space_group_comment
;
The symmetry employed for this shelxl refinement is uniquely defined
by the following loop, which should always be used as a source of
symmetry information in preference to the above space-group names.
They are only intended as comments.
;
_shelx_estimated_absorpt_t_min 0.845
_shelx_estimated_absorpt_t_max 0.942
_shelxl_version_number 2013-2

loop_
_space_group_symop_operation_xyz
'x, y, z'
'-x, -y, -z'

loop_
_atom_site_label
_atom_site_type_symbol
_atom_site_fract_x
_atom_site_fract_y
_atom_site_fract_z
_atom_site_U_iso_or_equiv
_atom_site_adp_type
_atom_site_occupancy
_atom_site_site_symmetry_order
_atom_site_calc_flag
_atom_site_refinement_flags_posn
_atom_site_refinement_flags_adp
N106 N 0.44686(19) 0.22274(19) 0.10766(11) 0.0177(4) Uani 1 1 d . .
C109 C 0.3586(2) 0.2436(2) 0.16574(14) 0.0182(5) Uani 1 1 d . .
C106 C 0.6593(2) 0.3773(2) -0.01846(14) 0.0182(5) Uani 1 1 d . .
C125 C 0.2612(2) 0.0717(2) 0.18716(15) 0.0229(6) Uani 1 1 d . .
H125 H 0.3160 0.0377 0.1478 0.028 Uiso 1 1 calc R U
C121 C 0.7449(2) 0.3935(2) -0.08518(14) 0.0216(6) Uani 1 1 d . .
H121 H 0.7807 0.4577 -0.0999 0.026 Uiso 1 1 calc R U
C110 C 0.2701(2) 0.1736(2) 0.20022(14) 0.0182(5) Uani 1 1 d . .
C122 C 0.7752(2) 0.3127(3) -0.12862(15) 0.0243(6) Uani 1 1 d . .
H122 H 0.8338 0.3211 -0.1738 0.029 Uiso 1 1 calc R U
C107 C 0.6054(2) 0.2831(2) 0.00281(13) 0.0175(5) Uani 1 1 d . .
C124 C 0.6352(2) 0.2028(2) -0.04247(14) 0.0215(6) Uani 1 1 d . .
H124 H 0.5977 0.1399 -0.0289 0.026 Uiso 1 1 calc R U
C123 C 0.7215(3) 0.2184(3) -0.10780(15) 0.0249(6) Uani 1 1 d . .
H123 H 0.7449 0.1643 -0.1391 0.030 Uiso 1 1 calc R U
Sn1 Sn 0.47296(2) 0.40634(2) 0.20696(2) 0.01453(5) Uani 1 1 d . .
N102 N 0.52820(19) 0.38825(18) 0.09443(11) 0.0165(4) Uani 1 1 d . .
N104 N 0.31959(19) 0.51119(19) 0.26973(11) 0.0180(4) Uani 1 1 d . .
N105 N 0.63599(19) 0.54160(19) 0.03635(12) 0.0181(4) Uani 1 1 d . .
N107 N 0.17262(19) 0.3917(2) 0.30731(12) 0.0200(5) Uani 1 1 d . .
C103 C 0.6129(2) 0.7108(2) 0.08561(15) 0.0199(5) Uani 1 1 d . .
N108 N 0.4054(2) 0.67421(19) 0.25795(12) 0.0213(5) Uani 1 1 d . .
C115 C 0.2144(2) 0.6451(2) 0.34186(14) 0.0222(6) Uani 1 1 d . .
N101 N 0.51501(19) 0.57008(18) 0.15870(12) 0.0176(4) Uani 1 1 d . .
C108 C 0.5218(2) 0.2928(2) 0.07291(14) 0.0171(5) Uani 1 1 d . .
C104 C 0.5905(2) 0.5995(2) 0.09019(14) 0.0177(5) Uani 1 1 d . .
C111 C 0.1885(2) 0.2247(2) 0.25714(14) 0.0179(5) Uani 1 1 d . .
C114 C 0.1447(2) 0.5638(2) 0.35520(15) 0.0227(6) Uani 1 1 d . .
C112 C 0.2284(2) 0.3245(2) 0.25908(14) 0.0187(5) Uani 1 1 d . .
N103 N 0.33211(19) 0.33209(19) 0.20353(11) 0.0172(4) Uani 1 1 d . .
C113 C 0.2115(2) 0.4814(2) 0.30983(14) 0.0185(5) Uani 1 1 d . .
C120 C 0.6727(2) 0.7821(2) 0.02758(16) 0.0237(6) Uani 1 1 d . .
H120 H 0.7132 0.7589 -0.0181 0.028 Uiso 1 1 calc R U
C126 C 0.1690(3) 0.0216(3) 0.23400(16) 0.0269(6) Uani 1 1 d . .
H126 H 0.1628 -0.0499 0.2281 0.032 Uiso 1 1 calc R U
C127 C 0.0852(3) 0.0745(3) 0.28966(15) 0.0270(6) Uani 1 1 d . .
H127 H 0.0217 0.0391 0.3196 0.032 Uiso 1 1 calc R U
C132 C 0.1712(3) 0.7401(3) 0.37685(16) 0.0285(6) Uani 1 1 d . .
H132 H 0.2171 0.7958 0.3672 0.034 Uiso 1 1 calc R U
C102 C 0.5531(2) 0.7451(2) 0.15276(15) 0.0220(6) Uani 1 1 d . .
C116 C 0.3226(2) 0.6104(2) 0.28849(14) 0.0201(5) Uani 1 1 d . .
C101 C 0.4881(2) 0.6585(2) 0.19724(15) 0.0199(5) Uani 1 1 d . .
C128 C 0.0921(2) 0.1775(2) 0.30261(15) 0.0235(6) Uani 1 1 d . .
H128 H 0.0346 0.2137 0.3402 0.028 Uiso 1 1 calc R U
C105 C 0.6092(2) 0.4429(2) 0.03891(14) 0.0173(5) Uani 1 1 d . .
C119 C 0.6708(3) 0.8885(3) 0.03894(17) 0.0303(7) Uani 1 1 d . .
H119 H 0.7102 0.9395 0.0001 0.036 Uiso 1 1 calc R U
C131 C 0.0605(3) 0.7496(3) 0.42541(17) 0.0358(7) Uani 1 1 d . .
H131 H 0.0298 0.8127 0.4500 0.043 Uiso 1 1 calc R U
C129 C 0.0314(3) 0.5753(3) 0.40479(16) 0.0297(6) Uani 1 1 d . .
H129 H -0.0161 0.5211 0.4141 0.036 Uiso 1 1 calc R U
C130 C -0.0088(3) 0.6678(3) 0.43960(18) 0.0369(7) Uani 1 1 d . .
H130 H -0.0847 0.6767 0.4739 0.044 Uiso 1 1 calc R U
C117 C 0.5516(3) 0.8516(3) 0.16396(17) 0.0298(7) Uani 1 1 d . .
H117 H 0.5106 0.8753 0.2094 0.036 Uiso 1 1 calc R U
C118 C 0.6124(3) 0.9221(3) 0.10614(18) 0.0335(7) Uani 1 1 d . .
H118 H 0.6142 0.9950 0.1125 0.040 Uiso 1 1 calc R U
O201 O 0.50729(19) 0.06855(17) 0.25981(11) 0.0290(5) Uani 1 1 d . .
C208 C 0.7137(2) 0.1181(2) 0.44390(14) 0.0199(5) Uani 1 1 d . .
O202 O 0.36941(19) 0.2956(2) 0.41180(11) 0.0399(6) Uani 1 1 d . .
C203 C 0.7293(2) 0.1750(2) 0.36502(14) 0.0162(5) Uani 1 1 d . .
C201 C 0.5368(2) 0.1411(2) 0.26984(14) 0.0199(5) Uani 1 1 d . .
C207 C 0.7700(2) 0.1187(2) 0.30312(14) 0.0169(5) Uani 1 1 d . .
C213 C 0.6175(3) 0.1554(3) 0.49913(15) 0.0261(6) Uani 1 1 d . .
H213 H 0.5540 0.2170 0.4869 0.031 Uiso 1 1 calc R U
C211 C 0.7031(3) 0.0148(3) 0.59087(16) 0.0335(7) Uani 1 1 d . .
H211 H 0.6999 -0.0198 0.6409 0.040 Uiso 1 1 calc R U
C202 C 0.4543(2) 0.2803(3) 0.36620(15) 0.0233(6) Uani 1 1 d . .
C212 C 0.6122(3) 0.1045(3) 0.57210(16) 0.0304(7) Uani 1 1 d . .
H212 H 0.5454 0.1317 0.6093 0.037 Uiso 1 1 calc R U
C209 C 0.8035(3) 0.0268(3) 0.46392(17) 0.0409(8) Uani 1 1 d . .
H209 H 0.8700 -0.0012 0.4269 0.049 Uiso 1 1 calc R U
C210 C 0.7988(3) -0.0243(4) 0.53633(18) 0.0533(11) Uani 1 1 d . .
H210 H 0.8617 -0.0867 0.5486 0.064 Uiso 1 1 calc R U
Ru Ru 0.59751(2) 0.24820(2) 0.29327(2) 0.01383(5) Uani 1 1 d . .
C232 C 0.7862(2) -0.0056(2) 0.30596(14) 0.0200(5) Uani 1 1 d . .
C225 C 0.8168(2) 0.4478(2) 0.13958(14) 0.0212(5) Uani 1 1 d . .
H225 H 0.7703 0.4165 0.1211 0.025 Uiso 1 1 calc R U
C221 C 0.8927(2) 0.4571(2) 0.23849(15) 0.0238(6) Uani 1 1 d . .
H221 H 0.8979 0.4330 0.2882 0.029 Uiso 1 1 calc R U
C233 C 0.8828(3) -0.0641(2) 0.25883(16) 0.0259(6) Uani 1 1 d . .
H233 H 0.9406 -0.0246 0.2252 0.031 Uiso 1 1 calc R U
C205 C 0.7761(2) 0.3110(2) 0.25960(13) 0.0161(5) Uani 1 1 d . .
C214 C 0.6965(2) 0.3862(2) 0.38157(13) 0.0185(5) Uani 1 1 d . .
C226 C 0.8533(2) 0.1822(2) 0.16176(14) 0.0184(5) Uani 1 1 d . .
C204 C 0.7290(2) 0.2953(2) 0.33724(14) 0.0165(5) Uani 1 1 d . .
C220 C 0.8230(2) 0.4109(2) 0.21216(14) 0.0183(5) Uani 1 1 d . .
C215 C 0.7553(3) 0.3739(3) 0.43597(15) 0.0255(6) Uani 1 1 d . .
H215 H 0.8139 0.3061 0.4465 0.031 Uiso 1 1 calc R U
C224 C 0.8776(2) 0.5301(3) 0.09324(16) 0.0277(6) Uani 1 1 d . .
H224 H 0.8720 0.5552 0.0437 0.033 Uiso 1 1 calc R U
C206 C 0.7952(2) 0.2035(2) 0.23756(14) 0.0164(5) Uani 1 1 d . .
C228 C 1.0239(3) 0.1838(3) 0.05806(17) 0.0361(8) Uani 1 1 d . .
H228 H 1.1006 0.2007 0.0350 0.043 Uiso 1 1 calc R U
C231 C 0.7997(3) 0.1399(3) 0.12320(15) 0.0248(6) Uani 1 1 d . .
H231 H 0.7215 0.1258 0.1448 0.030 Uiso 1 1 calc R U
C216 C 0.7278(3) 0.4615(3) 0.47490(16) 0.0311(7) Uani 1 1 d . .
H216 H 0.7694 0.4545 0.5111 0.037 Uiso 1 1 calc R U
C223 C 0.9460(3) 0.5752(3) 0.11966(17) 0.0304(7) Uani 1 1 d . .
H223 H 0.9873 0.6315 0.0882 0.036 Uiso 1 1 calc R U
C227 C 0.9678(3) 0.2028(2) 0.12858(16) 0.0271(6) Uani 1 1 d . .
H227 H 1.0072 0.2298 0.1543 0.032 Uiso 1 1 calc R U
C234 C 0.8955(3) -0.1789(3) 0.26053(19) 0.0374(8) Uani 1 1 d . .
H234 H 0.9607 -0.2173 0.2272 0.045 Uiso 1 1 calc R U
C237 C 0.7047(3) -0.0668(2) 0.35653(16) 0.0263(6) Uani 1 1 d . .
H237 H 0.6386 -0.0290 0.3897 0.032 Uiso 1 1 calc R U
C218 C 0.5824(3) 0.5715(3) 0.40707(17) 0.0335(7) Uani 1 1 d . .
H218 H 0.5230 0.6391 0.3974 0.040 Uiso 1 1 calc R U
C236 C 0.7201(3) -0.1820(3) 0.35832(19) 0.0368(8) Uani 1 1 d . .
H236 H 0.6649 -0.2230 0.3932 0.044 Uiso 1 1 calc R U
C230 C 0.8588(3) 0.1182(3) 0.05379(16) 0.0324(7) Uani 1 1 d . .
H230 H 0.8220 0.0874 0.0286 0.039 Uiso 1 1 calc R U
C222 C 0.9546(3) 0.5386(3) 0.19152(17) 0.0299(7) Uani 1 1 d . .
H222 H 1.0027 0.5691 0.2092 0.036 Uiso 1 1 calc R U
C219 C 0.6110(3) 0.4858(2) 0.36713(16) 0.0250(6) Uani 1 1 d . .
H219 H 0.5718 0.4952 0.3294 0.030 Uiso 1 1 calc R U
C229 C 0.9703(3) 0.1409(3) 0.02097(17) 0.0353(7) Uani 1 1 d . .
H229 H 1.0102 0.1269 -0.0271 0.042 Uiso 1 1 calc R U
C217 C 0.6410(3) 0.5579(3) 0.46108(16) 0.0357(8) Uani 1 1 d . .
H217 H 0.6207 0.6161 0.4890 0.043 Uiso 1 1 calc R U
C235 C 0.8143(3) -0.2381(3) 0.3103(2) 0.0409(8) Uani 1 1 d . .
H235 H 0.8233 -0.3171 0.3114 0.049 Uiso 1 1 calc R U

loop_
_atom_site_aniso_label
_atom_site_aniso_U_11
_atom_site_aniso_U_22
_atom_site_aniso_U_33
_atom_site_aniso_U_23
_atom_site_aniso_U_13
_atom_site_aniso_U_12
N106 0.0206(11) 0.0155(11) 0.0185(11) -0.0036(9) -0.0056(9) -0.0051(9)
C109 0.0184(12) 0.0167(13) 0.0203(13) -0.0015(10) -0.0077(10) -0.0040(11)
C106 0.0184(12) 0.0160(13) 0.0200(13) -0.0034(10) -0.0066(10) -0.0014(10)
C125 0.0256(14) 0.0226(15) 0.0238(14) -0.0056(11) -0.0083(11) -0.0069(12)
C121 0.0184(13) 0.0225(14) 0.0217(14) -0.0015(11) -0.0052(10) -0.0033(11)
C110 0.0182(13) 0.0185(13) 0.0197(13) -0.0009(10) -0.0083(10) -0.0056(11)
C122 0.0201(13) 0.0284(16) 0.0203(14) -0.0064(12) -0.0009(10) -0.0018(12)
C107 0.0189(13) 0.0164(13) 0.0161(12) -0.0018(10) -0.0059(10) -0.0018(10)
C124 0.0246(14) 0.0165(13) 0.0235(14) -0.0059(11) -0.0070(11) -0.0018(11)
C123 0.0277(15) 0.0240(15) 0.0229(14) -0.0107(12) -0.0064(11) 0.0002(12)
Sn1 0.01623(9) 0.01184(9) 0.01570(9) -0.00303(7) -0.00398(6) -0.00293(7)
N102 0.0189(11) 0.0156(11) 0.0156(10) -0.0021(9) -0.0039(8) -0.0060(9)
N104 0.0194(11) 0.0148(11) 0.0187(11) -0.0032(9) -0.0045(8) -0.0025(9)
N105 0.0184(11) 0.0162(11) 0.0206(11) -0.0014(9) -0.0071(9) -0.0046(9)
N107 0.0170(11) 0.0207(12) 0.0207(11) -0.0037(9) -0.0039(9) -0.0027(9)
C103 0.0191(13) 0.0131(13) 0.0281(14) -0.0028(11) -0.0089(11) -0.0023(10)
N108 0.0266(12) 0.0166(12) 0.0215(12) -0.0050(9) -0.0067(9) -0.0039(10)
C115 0.0255(14) 0.0186(14) 0.0209(14) -0.0046(11) -0.0069(11) -0.0002(11)
N101 0.0200(11) 0.0128(11) 0.0205(11) -0.0037(9) -0.0047(8) -0.0040(9)
C108 0.0201(13) 0.0138(13) 0.0183(13) -0.0035(10) -0.0062(10) -0.0030(10)
C104 0.0169(12) 0.0142(13) 0.0225(13) -0.0027(10) -0.0063(10) -0.0033(10)
C111 0.0176(12) 0.0167(13) 0.0205(13) -0.0016(10) -0.0089(10) -0.0026(10)
C114 0.0236(14) 0.0204(14) 0.0214(14) -0.0036(11) -0.0074(11) 0.0008(11)
C112 0.0155(12) 0.0176(13) 0.0225(13) -0.0015(11) -0.0065(10) -0.0031(10)
N103 0.0168(11) 0.0170(11) 0.0181(11) -0.0049(9) -0.0036(8) -0.0035(9)
C113 0.0180(13) 0.0189(14) 0.0177(13) -0.0026(10) -0.0067(10) -0.0011(11)
C120 0.0229(14) 0.0177(14) 0.0307(15) -0.0038(12) -0.0060(11) -0.0061(11)
C126 0.0294(15) 0.0248(15) 0.0327(16) -0.0079(13) -0.0058(12) -0.0155(13)
C127 0.0242(15) 0.0316(17) 0.0273(15) -0.0019(13) -0.0031(11) -0.0162(13)
C132 0.0357(17) 0.0212(15) 0.0267(15) -0.0083(12) -0.0074(12) -0.0003(13)
C102 0.0230(14) 0.0179(14) 0.0273(14) -0.0048(11) -0.0086(11) -0.0049(11)
C116 0.0246(14) 0.0157(13) 0.0192(13) -0.0046(11) -0.0069(10) -0.0006(11)
C101 0.0229(13) 0.0141(13) 0.0245(14) -0.0046(11) -0.0091(11) -0.0025(11)
C128 0.0205(13) 0.0272(16) 0.0234(14) -0.0006(12) -0.0081(11) -0.0074(12)
C105 0.0173(12) 0.0160(13) 0.0179(12) -0.0008(10) -0.0061(10) -0.0027(10)
C119 0.0306(16) 0.0176(15) 0.0396(17) -0.0032(13) -0.0018(13) -0.0099(13)
C131 0.0400(18) 0.0291(18) 0.0328(17) -0.0158(14) -0.0072(14) 0.0080(14)
C129 0.0228(15) 0.0324(17) 0.0307(16) -0.0090(13) -0.0037(12) -0.0014(13)
C130 0.0290(16) 0.040(2) 0.0339(18) -0.0148(15) -0.0003(13) 0.0033(14)
C117 0.0326(16) 0.0225(16) 0.0366(17) -0.0124(13) -0.0050(13) -0.0069(13)
C118 0.0395(18) 0.0167(15) 0.0475(19) -0.0119(14) -0.0043(14) -0.0125(14)
O201 0.0381(12) 0.0202(11) 0.0354(12) -0.0027(9) -0.0163(9) -0.0117(9)
C208 0.0220(13) 0.0178(14) 0.0185(13) -0.0009(11) -0.0048(10) -0.0048(11)
O202 0.0231(11) 0.0675(18) 0.0248(11) -0.0133(11) -0.0001(9) -0.0054(11)
C203 0.0133(12) 0.0153(13) 0.0195(13) -0.0013(10) -0.0060(9) -0.0019(10)
C201 0.0182(13) 0.0198(14) 0.0192(13) 0.0007(11) -0.0059(10) -0.0030(11)
C207 0.0145(12) 0.0151(13) 0.0203(13) -0.0022(10) -0.0048(9) -0.0026(10)
C213 0.0224(14) 0.0267(16) 0.0231(14) -0.0018(12) -0.0067(11) 0.0024(12)
C211 0.0365(17) 0.0362(19) 0.0181(14) 0.0057(13) -0.0064(12) -0.0036(15)
C202 0.0219(14) 0.0301(16) 0.0205(14) -0.0043(12) -0.0099(11) -0.0052(12)
C212 0.0264(15) 0.0385(19) 0.0205(15) -0.0039(13) 0.0000(11) -0.0059(14)
C209 0.0305(17) 0.051(2) 0.0202(16) 0.0001(15) -0.0024(12) 0.0132(15)
C210 0.042(2) 0.061(3) 0.0278(18) 0.0021(17) -0.0115(15) 0.0261(18)
Ru 0.01463(10) 0.01272(10) 0.01418(10) -0.00228(8) -0.00323(7) -0.00364(8)
C232 0.0197(13) 0.0161(13) 0.0250(14) -0.0034(11) -0.0078(10) -0.0034(11)
C225 0.0184(13) 0.0200(14) 0.0235(14) -0.0010(11) -0.0055(10) -0.0043(11)
C221 0.0248(14) 0.0215(15) 0.0266(15) -0.0053(12) -0.0051(11) -0.0080(12)
C233 0.0219(14) 0.0201(15) 0.0343(16) -0.0068(12) -0.0043(12) -0.0040(12)
C205 0.0144(12) 0.0162(13) 0.0183(12) -0.0027(10) -0.0057(9) -0.0032(10)
C214 0.0225(13) 0.0180(13) 0.0155(12) -0.0034(10) -0.0013(10) -0.0087(11)
C226 0.0198(13) 0.0134(13) 0.0188(13) -0.0017(10) -0.0037(10) -0.0011(10)
C204 0.0158(12) 0.0158(13) 0.0194(13) -0.0022(10) -0.0073(10) -0.0035(10)
C220 0.0150(12) 0.0160(13) 0.0229(13) -0.0032(11) -0.0030(10) -0.0040(10)
C215 0.0352(16) 0.0227(15) 0.0218(14) -0.0024(12) -0.0102(12) -0.0098(13)
C224 0.0231(14) 0.0264(16) 0.0253(15) 0.0050(12) -0.0036(11) -0.0043(12)
C206 0.0139(12) 0.0156(13) 0.0201(13) -0.0034(10) -0.0048(9) -0.0033(10)
C228 0.0309(17) 0.0337(18) 0.0340(17) -0.0088(14) 0.0111(13) -0.0100(14)
C231 0.0218(14) 0.0271(16) 0.0259(15) -0.0095(12) -0.0057(11) -0.0023(12)
C216 0.050(2) 0.0304(17) 0.0212(14) -0.0045(13) -0.0124(13) -0.0186(15)
C223 0.0256(15) 0.0242(16) 0.0357(17) 0.0069(13) -0.0040(12) -0.0120(13)
C227 0.0237(14) 0.0224(15) 0.0335(16) -0.0105(13) 0.0008(12) -0.0063(12)
C234 0.0323(17) 0.0223(16) 0.053(2) -0.0188(15) -0.0003(15) 0.0001(13)
C237 0.0246(14) 0.0178(14) 0.0321(16) -0.0017(12) -0.0035(12) -0.0043(12)
C218 0.0401(18) 0.0183(15) 0.0403(18) -0.0088(13) -0.0059(14) -0.0051(14)
C236 0.0324(17) 0.0187(16) 0.053(2) 0.0008(15) -0.0045(15) -0.0097(14)
C230 0.0354(17) 0.0348(18) 0.0278(16) -0.0149(14) -0.0114(13) 0.0028(14)
C222 0.0270(15) 0.0249(16) 0.0413(18) -0.0037(13) -0.0072(13) -0.0147(13)
C219 0.0271(15) 0.0208(15) 0.0304(15) -0.0068(12) -0.0106(12) -0.0048(12)
C229 0.0421(19) 0.0305(18) 0.0226(16) -0.0095(13) 0.0018(13) 0.0020(15)
C217 0.059(2) 0.0259(17) 0.0252(16) -0.0108(13) -0.0014(14) -0.0184(16)
C235 0.0395(19) 0.0166(16) 0.067(2) -0.0135(16) -0.0089(17) -0.0061(14)

loop_
_atom_type_symbol
_atom_type_description
_atom_type_scat_dispersion_real
_atom_type_scat_dispersion_imag
_atom_type_scat_source
C C 0.0033 0.0016 'International Tables Vol C Tables 4.2.6.8 and 6.1.1.4'
H H 0.0000 0.0000 'International Tables Vol C Tables 4.2.6.8 and 6.1.1.4'
N N 0.0061 0.0033 'International Tables Vol C Tables 4.2.6.8 and 6.1.1.4'
O O 0.0106 0.0060 'International Tables Vol C Tables 4.2.6.8 and 6.1.1.4'
Sn Sn -0.6537 1.4246 'International Tables Vol C Tables 4.2.6.8 and 6.1.1.4'
Ru Ru -1.2594 0.8363 'International Tables Vol C Tables 4.2.6.8 and 6.1.1.4'

loop_
_exptl_crystal_face_index_h
_exptl_crystal_face_index_k
_exptl_crystal_face_index_l
_exptl_crystal_face_perp_dist
_exptl_oxdiff_crystal_face_indexfrac_h
_exptl_oxdiff_crystal_face_indexfrac_k
_exptl_oxdiff_crystal_face_indexfrac_l
_exptl_oxdiff_crystal_face_x
_exptl_oxdiff_crystal_face_y
_exptl_oxdiff_crystal_face_z
1 -5 1 0.0119 1.0001 -5.0003 0.9992 -0.0985 -0.3083 -0.0713
-1 -1 -5 0.0907 -1.0000 -1.0000 -4.9999 0.1657 -0.0236 -0.0730
0 -4 -5 0.0648 0.0000 -4.0001 -5.0004 0.1354 -0.2261 -0.0972
-3 -5 -2 0.0509 -3.0000 -5.0001 -2.0003 -0.0374 -0.1517 -0.2609
0 -1 -5 0.0855 0.0000 -1.0000 -5.0000 0.1795 -0.0643 -0.0259
-5 -3 -2 0.0913 -5.0000 -2.9999 -1.9999 -0.0357 0.0375 -0.3076
0 -5 1 0.0213 0.0001 -5.0002 0.9993 -0.1123 -0.2676 -0.1184
5 -1 2 0.0719 5.0001 -1.0002 1.9993 -0.0231 -0.2532 0.2125
5 2 0 0.0734 5.0000 1.9999 -0.0002 0.0987 -0.0956 0.2829
0 1 0 0.0487 -0.0000 1.0000 0.0001 0.0147 0.0539 0.0238
0 0 1 0.0574 0.0000 -0.0000 1.0000 -0.0388 0.0021 0.0004
5 4 0 0.0767 5.0000 4.0000 0.0001 0.1281 0.0123 0.3305

loop_
_geom_angle_atom_site_label_1
_geom_angle_atom_site_label_2
_geom_angle_atom_site_label_3
_geom_angle
C109 N106 C108 122.7(2)
N106 C109 N103 128.0(2)
N106 C109 C110 123.3(2)
N103 C109 C110 108.7(2)
C121 C106 C107 121.2(2)
C121 C106 C105 131.7(2)
C107 C106 C105 107.1(2)
C126 C125 C110 117.2(3)
C126 C125 H125 121.4
C110 C125 H125 121.4
C122 C121 C106 117.4(2)
C122 C121 H121 121.3
C106 C121 H121 121.3
C125 C110 C111 121.4(2)
C125 C110 C109 131.6(3)
C111 C110 C109 106.9(2)
C121 C122 C123 121.7(2)
C121 C122 H122 119.1
C123 C122 H122 119.1
C124 C107 C106 120.8(2)
C124 C107 C108 132.1(2)
C106 C107 C108 107.1(2)
C123 C124 C107 117.6(2)
C123 C124 H124 121.2
C107 C124 H124 121.2
C124 C123 C122 121.2(3)
C124 C123 H123 119.4
C122 C123 H123 119.4
N101 Sn1 N102 81.56(8)
N101 Sn1 N103 132.29(8)
N102 Sn1 N103 80.20(7)
N101 Sn1 N104 81.02(8)
N102 Sn1 N104 133.43(8)
N103 Sn1 N104 80.42(8)
N101 Sn1 Ru 122.44(6)
N102 Sn1 Ru 114.41(6)
N103 Sn1 Ru 105.25(6)
N104 Sn1 Ru 111.42(6)
C108 N102 C105 108.3(2)
C108 N102 Sn1 122.18(16)
C105 N102 Sn1 126.00(16)
C116 N104 C113 107.9(2)
C116 N104 Sn1 124.06(17)
C113 N104 Sn1 126.86(17)
C104 N105 C105 123.0(2)
C112 N107 C113 123.1(2)
C120 C103 C102 121.3(2)
C120 C103 C104 131.1(3)
C102 C103 C104 107.5(2)
C101 N108 C116 122.8(2)
C132 C115 C114 120.9(3)
C132 C115 C116 132.3(3)
C114 C115 C116 106.8(2)
C104 N101 C101 108.5(2)
C104 N101 Sn1 126.68(17)
C101 N101 Sn1 123.86(17)
N106 C108 N102 127.2(2)
N106 C108 C107 124.0(2)
N102 C108 C107 108.7(2)
N105 C104 N101 128.6(2)
N105 C104 C103 123.2(2)
N101 C104 C103 108.2(2)
C110 C111 C128 121.7(2)
C110 C111 C112 107.4(2)
C128 C111 C112 130.8(3)
C129 C114 C115 120.5(3)
C129 C114 C113 132.5(3)
C115 C114 C113 107.1(2)
N107 C112 N103 128.3(2)
N107 C112 C111 123.5(2)
N103 C112 C111 108.2(2)
C109 N103 C112 108.7(2)
C109 N103 Sn1 120.59(16)
C112 N103 Sn1 124.50(16)
N107 C113 N104 127.1(2)
N107 C113 C114 124.0(2)
N104 C113 C114 109.0(2)
C119 C120 C103 117.4(3)
C119 C120 H120 121.3
C103 C120 H120 121.3
C125 C126 C127 121.3(3)
C125 C126 H126 119.4
C127 C126 H126 119.4
C128 C127 C126 122.0(2)
C128 C127 H127 119.0
C126 C127 H127 119.0
C131 C132 C115 117.8(3)
C131 C132 H132 121.1
C115 C132 H132 121.1
C117 C102 C103 121.2(3)
C117 C102 C101 131.2(3)
C103 C102 C101 107.1(2)
N108 C116 N104 127.6(2)
N108 C116 C115 122.8(2)
N104 C116 C115 109.3(2)
N108 C101 N101 128.0(2)
N108 C101 C102 122.7(2)
N101 C101 C102 108.6(2)
C127 C128 C111 116.2(3)
C127 C128 H128 121.9
C111 C128 H128 121.9
N105 C105 N102 127.2(2)
N105 C105 C106 124.0(2)
N102 C105 C106 108.8(2)
C120 C119 C118 121.3(3)
C120 C119 H119 119.3
C118 C119 H119 119.3
C132 C131 C130 121.5(3)
C132 C131 H131 119.3
C130 C131 H131 119.3
C130 C129 C114 117.9(3)
C130 C129 H129 121.1
C114 C129 H129 121.1
C129 C130 C131 121.4(3)
C129 C130 H130 119.3
C131 C130 H130 119.3
C118 C117 C102 117.4(3)
C118 C117 H117 121.3
C102 C117 H117 121.3
C117 C118 C119 121.5(3)
C117 C118 H118 119.3
C119 C118 H118 119.3
C213 C208 C209 117.6(3)
C213 C208 C203 123.7(3)
C209 C208 C203 118.6(3)
C207 C203 C204 107.6(2)
C207 C203 C208 126.4(2)
C204 C203 C208 125.0(2)
C207 C203 Ru 71.10(14)
C204 C203 Ru 71.56(14)
C208 C203 Ru 131.81(17)
O201 C201 Ru 173.1(2)
C203 C207 C206 108.1(2)
C203 C207 C232 126.2(2)
C206 C207 C232 125.8(2)
C203 C207 Ru 71.73(14)
C206 C207 Ru 71.71(15)
C232 C207 Ru 123.34(17)
C208 C213 C212 121.2(3)
C208 C213 H213 119.4
C212 C213 H213 119.4
C212 C211 C210 119.2(3)
C212 C211 H211 120.4
C210 C211 H211 120.4
O202 C202 Ru 177.3(3)
C211 C212 C213 120.3(3)
C211 C212 H212 119.9
C213 C212 H212 119.9
C210 C209 C208 121.6(3)
C210 C209 H209 119.2
C208 C209 H209 119.2
C211 C210 C209 120.2(3)
C211 C210 H210 119.9
C209 C210 H210 119.9
C201 Ru C202 89.60(11)
C201 Ru C207 91.33(10)
C202 Ru C207 129.12(11)
C201 Ru C203 116.07(10)
C202 Ru C203 99.40(10)
C207 Ru C203 37.17(9)
C201 Ru C206 102.38(10)
C202 Ru C206 160.95(10)
C207 Ru C206 37.29(9)
C203 Ru C206 62.09(9)
C201 Ru C204 152.36(11)
C202 Ru C204 101.10(10)
C207 Ru C204 62.12(9)
C203 Ru C204 37.38(9)
C206 Ru C204 61.78(9)
C201 Ru C205 137.99(10)
C202 Ru C205 132.21(10)
C207 Ru C205 61.07(9)
C203 Ru C205 60.94(9)
C206 Ru C205 36.54(9)
C204 Ru C205 36.13(8)
C201 Ru Sn1 86.43(8)
C202 Ru Sn1 83.10(8)
C207 Ru Sn1 147.72(6)
C203 Ru Sn1 157.27(6)
C206 Ru Sn1 112.07(6)
C204 Ru Sn1 119.90(7)
C205 Ru Sn1 100.65(6)
C233 C232 C237 118.4(3)
C233 C232 C207 121.0(2)
C237 C232 C207 120.6(2)
C220 C225 C224 121.0(2)
C220 C225 H225 119.5
C224 C225 H225 119.5
C222 C221 C220 119.8(3)
C222 C221 H221 120.1
C220 C221 H221 120.1
C234 C233 C232 120.6(3)
C234 C233 H233 119.7
C232 C233 H233 119.7
C204 C205 C206 108.1(2)
C204 C205 C220 125.9(2)
C206 C205 C220 124.7(2)
C204 C205 Ru 69.33(13)
C206 C205 Ru 68.94(13)
C220 C205 Ru 137.56(18)
C219 C214 C215 119.3(2)
C219 C214 C204 120.4(2)
C215 C214 C204 120.2(3)
C231 C226 C227 118.5(2)
C231 C226 C206 122.8(2)
C227 C226 C206 118.7(2)
C205 C204 C203 108.1(2)
C205 C204 C214 125.0(2)
C203 C204 C214 126.7(2)
C205 C204 Ru 74.54(13)
C203 C204 Ru 71.07(13)
C214 C204 Ru 124.48(18)
C225 C220 C221 118.9(2)
C225 C220 C205 122.3(2)
C221 C220 C205 118.0(2)
C216 C215 C214 119.7(3)
C216 C215 H215 120.2
C214 C215 H215 120.2
C223 C224 C225 119.7(3)
C223 C224 H224 120.1
C225 C224 H224 120.1
C205 C206 C207 107.8(2)
C205 C206 C226 124.3(2)
C207 C206 C226 126.9(2)
C205 C206 Ru 74.51(14)
C207 C206 Ru 71.00(14)
C226 C206 Ru 129.13(17)
C229 C228 C227 121.0(3)
C229 C228 H228 119.5
C227 C228 H228 119.5
C230 C231 C226 120.7(3)
C230 C231 H231 119.7
C226 C231 H231 119.7
C217 C216 C215 120.0(3)
C217 C216 H216 120.0
C215 C216 H216 120.0
C222 C223 C224 120.2(2)
C222 C223 H223 119.9
C224 C223 H223 119.9
C228 C227 C226 119.8(3)
C228 C227 H227 120.1
C226 C227 H227 120.1
C235 C234 C233 120.4(3)
C235 C234 H234 119.8
C233 C234 H234 119.8
C236 C237 C232 120.1(3)
C236 C237 H237 119.9
C232 C237 H237 119.9
C217 C218 C219 119.4(3)
C217 C218 H218 120.3
C219 C218 H218 120.3
C235 C236 C237 120.9(3)
C235 C236 H236 119.5
C237 C236 H236 119.5
C229 C230 C231 120.4(3)
C229 C230 H230 119.8
C231 C230 H230 119.8
C223 C222 C221 120.3(3)
C223 C222 H222 119.8
C221 C222 H222 119.8
C218 C219 C214 120.7(3)
C218 C219 H219 119.7
C214 C219 H219 119.7
C230 C229 C228 119.5(3)
C230 C229 H229 120.2
C228 C229 H229 120.2
C216 C217 C218 120.9(3)
C216 C217 H217 119.6
C218 C217 H217 119.6
C236 C235 C234 119.4(3)
C236 C235 H235 120.3
C234 C235 H235 120.3

loop_
_geom_bond_atom_site_label_1
_geom_bond_atom_site_label_2
_geom_bond_distance
N106 C109 1.320(3)
N106 C108 1.340(3)
C109 N103 1.388(3)
C109 C110 1.458(3)
C106 C121 1.401(4)
C106 C107 1.404(3)
C106 C105 1.435(4)
C125 C126 1.389(4)
C125 C110 1.391(4)
C125 H125 0.9500
C121 C122 1.378(4)
C121 H121 0.9500
C110 C111 1.395(4)
C122 C123 1.404(4)
C122 H122 0.9500
C107 C124 1.401(4)
C107 C108 1.441(3)
C124 C123 1.386(4)
C124 H124 0.9500
C123 H123 0.9500
Sn1 N101 2.139(2)
Sn1 N102 2.142(2)
Sn1 N103 2.1626(19)
Sn1 N104 2.162(2)
Sn1 Ru 2.6486(3)
N102 C108 1.382(3)
N102 C105 1.391(3)
N104 C116 1.384(3)
N104 C113 1.392(3)
N105 C104 1.318(3)
N105 C105 1.337(3)
N107 C112 1.317(3)
N107 C113 1.340(3)
C103 C120 1.389(4)
C103 C102 1.399(4)
C103 C104 1.455(3)
N108 C101 1.313(3)
N108 C116 1.347(3)
C115 C132 1.406(4)
C115 C114 1.412(4)
C115 C116 1.432(4)
N101 C104 1.394(3)
N101 C101 1.397(3)
C111 C128 1.401(3)
C111 C112 1.461(3)
C114 C129 1.403(4)
C114 C113 1.430(4)
C112 N103 1.389(3)
C120 C119 1.388(4)
C120 H120 0.9500
C126 C127 1.397(4)
C126 H126 0.9500
C127 C128 1.394(4)
C127 H127 0.9500
C132 C131 1.372(4)
C132 H132 0.9500
C102 C117 1.389(4)
C102 C101 1.450(4)
C128 H128 0.9500
C119 C118 1.394(4)
C119 H119 0.9500
C131 C130 1.410(5)
C131 H131 0.9500
C129 C130 1.379(4)
C129 H129 0.9500
C130 H130 0.9500
C117 C118 1.387(4)
C117 H117 0.9500
C118 H118 0.9500
O201 C201 1.135(3)
C208 C213 1.382(4)
C208 C209 1.385(4)
C208 C203 1.494(3)
O202 C202 1.138(3)
C203 C207 1.438(4)
C203 C204 1.450(3)
C203 Ru 2.259(2)
C201 Ru 1.887(3)
C207 C206 1.443(3)
C207 C232 1.487(4)
C207 Ru 2.251(3)
C213 C212 1.387(4)
C213 H213 0.9500
C211 C212 1.376(4)
C211 C210 1.377(5)
C211 H211 0.9500
C202 Ru 1.887(3)
C212 H212 0.9500
C209 C210 1.379(4)
C209 H209 0.9500
C210 H210 0.9500
Ru C206 2.261(2)
Ru C204 2.266(2)
Ru C205 2.334(2)
C232 C233 1.392(4)
C232 C237 1.399(4)
C225 C220 1.385(4)
C225 C224 1.394(4)
C225 H225 0.9500
C221 C222 1.397(4)
C221 C220 1.403(3)
C221 H221 0.9500
C233 C234 1.382(4)
C233 H233 0.9500
C205 C204 1.428(3)
C205 C206 1.442(3)
C205 C220 1.483(3)
C214 C219 1.387(4)
C214 C215 1.393(4)
C214 C204 1.490(3)
C226 C231 1.391(4)
C226 C227 1.394(4)
C226 C206 1.487(3)
C215 C216 1.392(4)
C215 H215 0.9500
C224 C223 1.381(4)
C224 H224 0.9500
C228 C229 1.374(5)
C228 C227 1.384(4)
C228 H228 0.9500
C231 C230 1.381(4)
C231 H231 0.9500
C216 C217 1.369(5)
C216 H216 0.9500
C223 C222 1.379(4)
C223 H223 0.9500
C227 H227 0.9500
C234 C235 1.377(4)
C234 H234 0.9500
C237 C236 1.380(4)
C237 H237 0.9500
C218 C217 1.380(5)
C218 C219 1.383(4)
C218 H218 0.9500
C236 C235 1.375(5)
C236 H236 0.9500
C230 C229 1.370(4)
C230 H230 0.9500
C222 H222 0.9500
C219 H219 0.9500
C229 H229 0.9500
C217 H217 0.9500
C235 H235 0.9500
